data_9011289
loop_
_publ_author_name
'Ptasiewicz-Bak H'
'Olovsson, I.'
'McIntyre, G. J.'

_publ_section_title
;
 Bonding deformation and superposition in the
 electron density of tetragonal NiSO4*6H2O at 25K
 Sample: T = 25 K, X-ray refinement
;
_journal_issue 2
_journal_name_full 'Acta Crystallographica, Section B'
_journal_page_first 192
_journal_page_last 201
_journal_paper_doi 10.1107/S0108768192009583
_journal_volume 49
_journal_year 1993
_chemical_formula_sum 'Ni O10 S'
_chemical_name_mineral Retgersite
_space_group_IT_number 96
_symmetry_space_group_name_Hall 'P 4nw 2abw'
_symmetry_space_group_name_H-M 'P 43 21 2'
_cell_angle_alpha 90
_cell_angle_beta 90
_cell_angle_gamma 90
_cell_formula_units_Z 4
_cell_length_a 6.7778
_cell_length_b 6.7778
_cell_length_c 18.176
_cell_volume 834.979
_database_code_amcsd 0009871
_diffrn_ambient_temperature 25
_exptl_crystal_density_diffrn 1.995
_cod_original_cell_volume 834.980
_cod_original_formula_sum 'Ni S O10'
_cod_database_code 9011289

loop_
_space_group_symop_operation_xyz
x,y,z
y,x,-z
1/2-y,1/2+x,3/4+z
1/2-x,1/2+y,3/4-z
-x,-y,1/2+z
-y,-x,1/2-z
1/2+y,1/2-x,1/4+z
1/2+x,1/2-y,1/4-z

loop_
_atom_site_aniso_label
_atom_site_aniso_U_11
_atom_site_aniso_U_22
_atom_site_aniso_U_33
_atom_site_aniso_U_12
_atom_site_aniso_U_13
_atom_site_aniso_U_23
Ni 0.00340 0.00340 0.00330 -0.00027 -0.00006 0.00006
S 0.00342 0.00342 0.00400 0.00001 0.00021 -0.00021
O4 0.00560 0.00570 0.00810 0.00010 -0.00080 -0.00090
O5 0.00650 0.00640 0.00560 0.00070 0.00050 0.00020
ODw1 0.00910 0.00710 0.00800 -0.00280 -0.00290 0.00240
ODw2 0.00900 0.00640 0.00540 -0.00110 0.00220 0.00060
ODw3 0.00390 0.00660 0.00890 0.00090 0.00000 -0.00040

loop_
_atom_site_label
_atom_site_fract_x
_atom_site_fract_y
_atom_site_fract_z
_atom_site_U_iso_or_equiv
_atom_site_type_symbol
_atom_site_attached_hydrogens
Ni -0.21263 -0.21263 0.00000 0.00340 Ni 0
S -0.70930 -0.70930 0.00000 0.00360 S 0
O4 -0.61859 -0.62253 -0.06657 0.00690 O 0
O5 -0.92513 -0.67304 -0.00160 0.00640 O 0
ODw1 -0.17382 0.04447 -0.05339 0.00810 O 0
ODw2 -0.47239 -0.24597 -0.05710 0.00640 O 0
ODw3 -0.06753 -0.35981 -0.08595 0.00610 O 0

loop_
_cod_changelog_entry_id
_cod_changelog_entry_author
_cod_changelog_entry_date
_cod_changelog_entry_text
1
;cod-tools version 3.8.0
Id: cif_guess_AMCSD_atom_types 9581 2023-05-17 12:35:41Z saulius
;
2023-05-23T09:22:07+03:00
;Derived atom types and hydrogen counts
from atom names that follow the AMCSD naming convention
(Wat == water, O-H == hydroxyl).
;

loop_
_cod_related_entry_id
_cod_related_entry_database
_cod_related_entry_code
1 AMCSD 0009871
